data_1502845
loop_
_publ_author_name
'Mondal, Mukulesh'
'Ibrahim, Ahmad A.'
'Wheeler, Kraig A.'
'Kerrigan, Nessan J.'

_publ_section_title
;
 Phosphine-catalyzed asymmetric synthesis of beta-lactones from
 arylketoketenes and aromatic aldehydes.
;
_journal_issue 8
_journal_name_full 'Organic letters'
_journal_page_first 1664
_journal_page_last 1667
_journal_paper_doi 10.1021/ol100075m
_journal_volume 12
_journal_year 2010
_chemical_formula_moiety 'C16 H13 N O4'
_chemical_formula_sum 'C16 H13 N O4'
_chemical_formula_weight 283.27
_chemical_name_systematic
; 
 ? 
;
_space_group_IT_number 56
_symmetry_cell_setting orthorhombic
_symmetry_space_group_name_Hall '-P 2ab 2ac'
_symmetry_space_group_name_H-M 'P c c n'
_atom_sites_solution_hydrogens geom
_atom_sites_solution_primary direct
_atom_sites_solution_secondary difmap
_audit_creation_method SHELXL-97
_cell_angle_alpha 90.00
_cell_angle_beta 90.00
_cell_angle_gamma 90.00
_cell_formula_units_Z 8
_cell_length_a 24.6054(4)
_cell_length_b 7.0101(1)
_cell_length_c 15.5516(2)
_cell_measurement_reflns_used 4284
_cell_measurement_temperature 100(2)
_cell_measurement_theta_max 67.566
_cell_measurement_theta_min 3.507
_cell_volume 2682.44(7)
_computing_cell_refinement APEX2
_computing_data_collection 'APEX2 (Bruker, 2008)'
_computing_data_reduction
;
SAINT (Bruker, 2008) and XPREP (Bruker, 2008)
;
_computing_molecular_graphics 'XSEED (Barbour, 2001)'
_computing_publication_material 'XSEED (Barbour, 2001)'
_computing_structure_refinement 'SHELXL-97 (Sheldrick, 2008)'
_computing_structure_solution 'SHELXS-97 (Sheldrick, 2008)'
_diffrn_ambient_temperature 100(2)
_diffrn_measured_fraction_theta_full 0.970
_diffrn_measured_fraction_theta_max 0.970
_diffrn_measurement_device_type 'Bruker APEXII CCD'
_diffrn_measurement_method 'phi and omega scans'
_diffrn_radiation_monochromator graphite
_diffrn_radiation_source 'fine-focus sealed tube'
_diffrn_radiation_type CuK\a
_diffrn_radiation_wavelength 1.54178
_diffrn_reflns_av_R_equivalents 0.0482
_diffrn_reflns_av_sigmaI/netI 0.0301
_diffrn_reflns_limit_h_max 25
_diffrn_reflns_limit_h_min -29
_diffrn_reflns_limit_k_max 6
_diffrn_reflns_limit_k_min -7
_diffrn_reflns_limit_l_max 16
_diffrn_reflns_limit_l_min -18
_diffrn_reflns_number 14868
_diffrn_reflns_theta_full 68.19
_diffrn_reflns_theta_max 68.19
_diffrn_reflns_theta_min 3.59
_exptl_absorpt_coefficient_mu 0.846
_exptl_absorpt_correction_T_max 0.9278
_exptl_absorpt_correction_T_min 0.7665
_exptl_absorpt_correction_type multi-scan
_exptl_absorpt_process_details 'SADABS (Bruker, 2008)'
_exptl_crystal_colour colorless
_exptl_crystal_density_diffrn 1.403
_exptl_crystal_density_method 'not measured'
_exptl_crystal_description 'transparent needle'
_exptl_crystal_F_000 1184
_exptl_crystal_size_max 0.33
_exptl_crystal_size_mid 0.13
_exptl_crystal_size_min 0.09
_refine_diff_density_max 0.229
_refine_diff_density_min -0.222
_refine_diff_density_rms 0.042
_refine_ls_extinction_method none
_refine_ls_goodness_of_fit_ref 1.042
_refine_ls_hydrogen_treatment constr
_refine_ls_matrix_type full
_refine_ls_number_parameters 191
_refine_ls_number_reflns 2392
_refine_ls_number_restraints 0
_refine_ls_restrained_S_all 1.042
_refine_ls_R_factor_all 0.0560
_refine_ls_R_factor_gt 0.0391
_refine_ls_shift/su_max 0.001
_refine_ls_shift/su_mean 0.000
_refine_ls_structure_factor_coef Fsqd
_refine_ls_weighting_details 'calc w=1/[\s^2^(Fo^2^)+(0.0533P)^2^+0.7123P] where P=(Fo^2^+2Fc^2^)/3'
_refine_ls_weighting_scheme calc
_refine_ls_wR_factor_gt 0.0956
_refine_ls_wR_factor_ref 0.1037
_reflns_number_gt 1843
_reflns_number_total 2392
_reflns_threshold_expression >2sigma(I)
_cod_data_source_file ol100075m_si_003.cif
_cod_data_source_block nker01
_cod_database_code 1502845

loop_
_symmetry_equiv_pos_as_xyz
'x, y, z'
'-x+1/2, -y+1/2, z'
'x+1/2, -y, -z+1/2'
'-x, y+1/2, -z+1/2'
'-x, -y, -z'
'x-1/2, y-1/2, -z'
'-x-1/2, y, z-1/2'
'x, -y-1/2, z-1/2'

loop_
_atom_site_label
_atom_site_type_symbol
_atom_site_fract_x
_atom_site_fract_y
_atom_site_fract_z
_atom_site_U_iso_or_equiv
_atom_site_adp_type
_atom_site_occupancy
_atom_site_symmetry_multiplicity
_atom_site_calc_flag
_atom_site_refinement_flags
O1 O 0.59128(5) 0.20915(17) 0.88318(8) 0.0284(3) Uani 1 1 d .
O2 O 0.67093(6) 0.05106(19) 0.85968(8) 0.0358(3) Uani 1 1 d .
O3 O 0.52573(6) 0.7966(2) 1.22741(8) 0.0367(4) Uani 1 1 d .
O4 O 0.53880(6) 1.0483(2) 1.14947(8) 0.0348(3) Uani 1 1 d .
N1 N 0.53697(6) 0.8754(2) 1.15881(9) 0.0282(4) Uani 1 1 d .
C1 C 0.64462(8) 0.1946(3) 0.86051(11) 0.0284(4) Uani 1 1 d .
C2 C 0.65289(7) 0.4058(3) 0.84292(11) 0.0261(4) Uani 1 1 d .
C3 C 0.59127(7) 0.4173(2) 0.86756(11) 0.0256(4) Uani 1 1 d .
H3 H 0.5683 0.4513 0.8167 0.031 Uiso 1 1 calc R
C4 C 0.69259(8) 0.4999(3) 0.90607(11) 0.0304(4) Uani 1 1 d .
H4A H 0.6829 0.4640 0.9650 0.046 Uiso 1 1 calc R
H4B H 0.6906 0.6388 0.9000 0.046 Uiso 1 1 calc R
H4C H 0.7297 0.4569 0.8936 0.046 Uiso 1 1 calc R
C5 C 0.57547(7) 0.5306(3) 0.94534(10) 0.0243(4) Uani 1 1 d .
C6 C 0.56884(7) 0.4477(3) 1.02624(11) 0.0259(4) Uani 1 1 d .
H6 H 0.5738 0.3142 1.0332 0.031 Uiso 1 1 calc R
C7 C 0.55498(7) 0.5591(3) 1.09655(11) 0.0263(4) Uani 1 1 d .
H7 H 0.5495 0.5033 1.1515 0.032 Uiso 1 1 calc R
C8 C 0.54939(7) 0.7529(3) 1.08453(11) 0.0252(4) Uani 1 1 d .
C9 C 0.55623(7) 0.8396(3) 1.00524(11) 0.0260(4) Uani 1 1 d .
H9 H 0.5525 0.9738 0.9991 0.031 Uiso 1 1 calc R
C10 C 0.56859(7) 0.7260(3) 0.93515(11) 0.0253(4) Uani 1 1 d .
H10 H 0.5724 0.7819 0.8798 0.030 Uiso 1 1 calc R
C11 C 0.66617(7) 0.4588(3) 0.75036(11) 0.0267(4) Uani 1 1 d .
C12 C 0.66823(8) 0.6494(3) 0.72724(12) 0.0322(4) Uani 1 1 d .
H12 H 0.6617 0.7449 0.7693 0.039 Uiso 1 1 calc R
C13 C 0.67970(8) 0.7022(3) 0.64314(12) 0.0361(5) Uani 1 1 d .
H13 H 0.6809 0.8334 0.6280 0.043 Uiso 1 1 calc R
C14 C 0.68930(8) 0.5654(3) 0.58158(12) 0.0373(5) Uani 1 1 d .
H14 H 0.6973 0.6015 0.5241 0.045 Uiso 1 1 calc R
C15 C 0.68727(10) 0.3773(3) 0.60407(13) 0.0468(6) Uani 1 1 d .
H15 H 0.6937 0.2825 0.5616 0.056 Uiso 1 1 calc R
C16 C 0.67595(9) 0.3222(3) 0.68835(12) 0.0401(5) Uani 1 1 d .
H16 H 0.6750 0.1907 0.7031 0.048 Uiso 1 1 calc R

loop_
_atom_site_aniso_label
_atom_site_aniso_U_11
_atom_site_aniso_U_22
_atom_site_aniso_U_33
_atom_site_aniso_U_23
_atom_site_aniso_U_13
_atom_site_aniso_U_12
O1 0.0310(8) 0.0242(7) 0.0299(6) -0.0019(5) 0.0012(5) -0.0007(5)
O2 0.0411(8) 0.0293(8) 0.0372(7) -0.0009(6) -0.0008(6) 0.0065(6)
O3 0.0476(9) 0.0415(9) 0.0209(6) 0.0006(6) 0.0059(6) -0.0079(6)
O4 0.0457(9) 0.0289(9) 0.0297(7) -0.0030(6) 0.0011(6) 0.0036(6)
N1 0.0281(9) 0.0316(11) 0.0248(8) -0.0011(6) 0.0000(6) -0.0008(6)
C1 0.0331(11) 0.0312(11) 0.0210(9) -0.0029(8) -0.0018(7) 0.0006(8)
C2 0.0261(10) 0.0264(10) 0.0257(9) -0.0031(7) -0.0001(7) 0.0012(7)
C3 0.0295(10) 0.0227(10) 0.0247(9) -0.0002(7) -0.0006(7) -0.0008(7)
C4 0.0296(11) 0.0343(11) 0.0273(10) -0.0025(8) -0.0012(8) -0.0004(8)
C5 0.0205(10) 0.0289(10) 0.0234(9) 0.0001(7) -0.0008(7) -0.0010(7)
C6 0.0252(10) 0.0240(10) 0.0285(9) 0.0024(7) -0.0011(7) -0.0016(7)
C7 0.0264(10) 0.0310(11) 0.0216(9) 0.0029(7) -0.0014(7) -0.0040(7)
C8 0.0235(10) 0.0304(11) 0.0218(9) -0.0029(7) 0.0001(7) -0.0014(7)
C9 0.0260(10) 0.0249(10) 0.0272(9) 0.0008(7) -0.0009(7) -0.0005(7)
C10 0.0254(10) 0.0277(10) 0.0229(9) 0.0024(7) 0.0012(7) -0.0012(7)
C11 0.0226(10) 0.0330(11) 0.0246(9) -0.0031(7) -0.0004(7) -0.0010(7)
C12 0.0356(11) 0.0312(11) 0.0297(9) -0.0027(8) 0.0060(8) 0.0002(8)
C13 0.0329(12) 0.0407(13) 0.0346(10) 0.0075(9) 0.0040(8) 0.0007(8)
C14 0.0311(11) 0.0548(14) 0.0260(10) 0.0005(9) 0.0030(8) -0.0005(9)
C15 0.0621(16) 0.0504(15) 0.0279(10) -0.0122(10) 0.0057(10) -0.0002(11)
C16 0.0555(14) 0.0330(12) 0.0318(10) -0.0046(9) 0.0028(9) -0.0031(9)

loop_
_atom_type_symbol
_atom_type_description
_atom_type_scat_dispersion_real
_atom_type_scat_dispersion_imag
_atom_type_scat_source
C C 0.0181 0.0091 'International Tables Vol C Tables 4.2.6.8 and 6.1.1.4'
H H 0.0000 0.0000 'International Tables Vol C Tables 4.2.6.8 and 6.1.1.4'
N N 0.0311 0.0180 'International Tables Vol C Tables 4.2.6.8 and 6.1.1.4'
O O 0.0492 0.0322 'International Tables Vol C Tables 4.2.6.8 and 6.1.1.4'

loop_
_geom_angle_atom_site_label_1
_geom_angle_atom_site_label_2
_geom_angle_atom_site_label_3
_geom_angle
C1 O1 C3 91.82(13)
O4 N1 O3 123.79(15)
O4 N1 C8 118.56(15)
O3 N1 C8 117.65(16)
O2 C1 O1 125.94(18)
O2 C1 C2 138.16(18)
O1 C1 C2 95.88(14)
C1 C2 C11 115.91(15)
C1 C2 C4 112.89(15)
C11 C2 C4 111.33(15)
C1 C2 C3 82.89(13)
C11 C2 C3 115.26(15)
C4 C2 C3 115.96(15)
O1 C3 C5 112.99(14)
O1 C3 C2 89.39(13)
C5 C3 C2 118.41(15)
O1 C3 H3 111.4
C5 C3 H3 111.4
C2 C3 H3 111.4
C2 C4 H4A 109.5
C2 C4 H4B 109.5
H4A C4 H4B 109.5
C2 C4 H4C 109.5
H4A C4 H4C 109.5
H4B C4 H4C 109.5
C10 C5 C6 119.94(16)
C10 C5 C3 117.54(15)
C6 C5 C3 122.50(16)
C7 C6 C5 120.36(17)
C7 C6 H6 119.8
C5 C6 H6 119.8
C8 C7 C6 118.21(16)
C8 C7 H7 120.9
C6 C7 H7 120.9
C7 C8 C9 122.77(16)
C7 C8 N1 119.31(16)
C9 C8 N1 117.90(16)
C10 C9 C8 118.38(17)
C10 C9 H9 120.8
C8 C9 H9 120.8
C9 C10 C5 120.29(16)
C9 C10 H10 119.9
C5 C10 H10 119.9
C16 C11 C12 118.81(17)
C16 C11 C2 121.90(17)
C12 C11 C2 119.29(16)
C11 C12 C13 120.62(18)
C11 C12 H12 119.7
C13 C12 H12 119.7
C14 C13 C12 120.34(19)
C14 C13 H13 119.8
C12 C13 H13 119.8
C15 C14 C13 119.25(19)
C15 C14 H14 120.4
C13 C14 H14 120.4
C14 C15 C16 121.06(19)
C14 C15 H15 119.5
C16 C15 H15 119.5
C11 C16 C15 119.9(2)
C11 C16 H16 120.0
C15 C16 H16 120.0

loop_
_geom_bond_atom_site_label_1
_geom_bond_atom_site_label_2
_geom_bond_distance
O1 C1 1.363(2)
O1 C3 1.479(2)
O2 C1 1.196(2)
O3 N1 1.2330(19)
O4 N1 1.221(2)
N1 C8 1.472(2)
C1 C2 1.520(3)
C2 C11 1.522(2)
C2 C4 1.534(2)
C2 C3 1.566(3)
C3 C5 1.498(2)
C3 H3 1.0000
C4 H4A 0.9800
C4 H4B 0.9800
C4 H4C 0.9800
C5 C10 1.390(3)
C5 C6 1.395(2)
C6 C7 1.386(2)
C6 H6 0.9500
C7 C8 1.379(3)
C7 H7 0.9500
C8 C9 1.385(2)
C9 C10 1.384(2)
C9 H9 0.9500
C10 H10 0.9500
C11 C16 1.381(3)
C11 C12 1.384(3)
C12 C13 1.388(3)
C12 H12 0.9500
C13 C14 1.375(3)
C13 H13 0.9500
C14 C15 1.365(3)
C14 H14 0.9500
C15 C16 1.395(3)
C15 H15 0.9500
C16 H16 0.9500

loop_
_geom_torsion_atom_site_label_1
_geom_torsion_atom_site_label_2
_geom_torsion_atom_site_label_3
_geom_torsion_atom_site_label_4
_geom_torsion
C3 O1 C1 O2 179.90(18)
C3 O1 C1 C2 1.09(13)
O2 C1 C2 C11 65.7(3)
O1 C1 C2 C11 -115.71(16)
O2 C1 C2 C4 -64.4(3)
O1 C1 C2 C4 114.19(15)
O2 C1 C2 C3 -179.6(2)
O1 C1 C2 C3 -1.04(13)
C1 O1 C3 C5 -121.88(15)
C1 O1 C3 C2 -1.06(13)
C1 C2 C3 O1 0.95(12)
C11 C2 C3 O1 116.30(15)
C4 C2 C3 O1 -111.09(16)
C1 C2 C3 C5 116.95(16)
C11 C2 C3 C5 -127.70(17)
C4 C2 C3 C5 4.9(2)
O1 C3 C5 C10 -173.34(15)
C2 C3 C5 C10 84.2(2)
O1 C3 C5 C6 8.1(2)
C2 C3 C5 C6 -94.4(2)
C10 C5 C6 C7 0.5(3)
C3 C5 C6 C7 179.03(16)
C5 C6 C7 C8 -1.6(3)
C6 C7 C8 C9 1.0(3)
C6 C7 C8 N1 -177.45(15)
O4 N1 C8 C7 171.01(16)
O3 N1 C8 C7 -8.4(2)
O4 N1 C8 C9 -7.5(2)
O3 N1 C8 C9 173.12(16)
C7 C8 C9 C10 0.7(3)
N1 C8 C9 C10 179.21(16)
C8 C9 C10 C5 -1.9(3)
C6 C5 C10 C9 1.3(3)
C3 C5 C10 C9 -177.31(16)
C1 C2 C11 C16 -6.8(3)
C4 C2 C11 C16 124.0(2)
C3 C2 C11 C16 -101.3(2)
C1 C2 C11 C12 172.78(17)
C4 C2 C11 C12 -56.4(2)
C3 C2 C11 C12 78.4(2)
C16 C11 C12 C13 0.3(3)
C2 C11 C12 C13 -179.35(18)
C11 C12 C13 C14 -0.2(3)
C12 C13 C14 C15 0.2(3)
C13 C14 C15 C16 -0.4(3)
C12 C11 C16 C15 -0.5(3)
C2 C11 C16 C15 179.17(19)
C14 C15 C16 C11 0.5(4)
